data_7205986
loop_
_publ_author_name
'Thomas, Lynne H.'
'Craig, Gavin A.'
'Gutmann, Matthias J.'
'Parkin, Andrew'
'Shankland, Kenneth'
'Wilson, Chick C.'

_publ_section_title
;
 Conformational polymorphism of the molecular complex of
 3-fluorobenzoic acid with 4-acetylpyridine
;
_journal_issue 10
_journal_name_full CrystEngComm
_journal_page_first 3349
_journal_paper_doi 10.1039/c1ce05139c
_journal_volume 13
_journal_year 2011
_chemical_formula_moiety 'C7 H7 N O, C7 H5 F O2'
_chemical_formula_sum 'C14 H12 F N O3'
_chemical_formula_weight 261.25
_chemical_name_systematic
;
?
;
_space_group_IT_number 14
_symmetry_space_group_name_Hall '-P 2yn'
_symmetry_space_group_name_H-M 'P 1 21/n 1'
_atom_sites_solution_hydrogens geom
_atom_sites_solution_primary direct
_atom_sites_solution_secondary difmap
_audit_creation_date 2010-02-09T15:58:46-00:00
_audit_creation_method 'WinGX routine CIF_UPDATE'
_cell_angle_alpha 90
_cell_angle_beta 91.677(5)
_cell_angle_gamma 90
_cell_formula_units_Z 4
_cell_length_a 10.0714(15)
_cell_length_b 10.6513(12)
_cell_length_c 11.6320(13)
_cell_measurement_reflns_used 8734
_cell_measurement_temperature 200(2)
_cell_measurement_theta_max 55.08
_cell_measurement_theta_min 6.52
_cell_volume 1247.3(3)
_computing_cell_refinement 'CrystalClear 1.4.0 (Rigaku, 2008)'
_computing_data_collection 'CrystalClear 1.4.0 (Rigaku, 2008)'
_computing_data_reduction 'CrystalClear 1.4.0 (Rigaku, 2008)'
_computing_structure_refinement 'SHELXL-97 (Sheldrick, 2008)'
_computing_structure_solution 'SHELXS97 (Sheldrick, 1997)'
_diffrn_ambient_temperature 200(2)
_diffrn_measured_fraction_theta_full 0.997
_diffrn_measured_fraction_theta_max 0.997
_diffrn_measurement_device_type 'Rigaku R-AXIS RAPID IP Image Plate diffractometer'
_diffrn_radiation_monochromator graphite
_diffrn_radiation_type MoK\a
_diffrn_radiation_wavelength 0.71073
_diffrn_reflns_av_R_equivalents 0.0365
_diffrn_reflns_av_unetI/netI 0.0342
_diffrn_reflns_limit_h_max 13
_diffrn_reflns_limit_h_min -13
_diffrn_reflns_limit_k_max 11
_diffrn_reflns_limit_k_min -13
_diffrn_reflns_limit_l_max 15
_diffrn_reflns_limit_l_min -13
_diffrn_reflns_number 15541
_diffrn_reflns_theta_full 27.48
_diffrn_reflns_theta_max 27.48
_diffrn_reflns_theta_min 3.26
_exptl_absorpt_coefficient_mu 0.108
_exptl_absorpt_correction_T_max 1.000
_exptl_absorpt_correction_T_min 0.8221
_exptl_absorpt_correction_type empirical
_exptl_absorpt_process_details 'CrystalClear 1.4.0 (Rigaku, 2008)'
_exptl_crystal_density_diffrn 1.391
_exptl_crystal_density_method 'not measured'
_exptl_crystal_F_000 544
_refine_diff_density_max 0.162
_refine_diff_density_min -0.224
_refine_diff_density_rms 0.05
_refine_ls_extinction_method none
_refine_ls_goodness_of_fit_ref 1.029
_refine_ls_hydrogen_treatment mixed
_refine_ls_matrix_type full
_refine_ls_number_parameters 220
_refine_ls_number_reflns 2851
_refine_ls_number_restraints 1
_refine_ls_restrained_S_all 1.029
_refine_ls_R_factor_all 0.0863
_refine_ls_R_factor_gt 0.0399
_refine_ls_shift/su_max 0
_refine_ls_shift/su_mean 0
_refine_ls_structure_factor_coef Fsqd
_refine_ls_weighting_details 'calc w=1/[\s^2^(Fo^2^)+(0.0591P)^2^+0.0000P] where P=(Fo^2^+2Fc^2^)/3'
_refine_ls_weighting_scheme calc
_refine_ls_wR_factor_ref 0.117
_reflns_number_gt 1509
_reflns_number_total 2851
_reflns_threshold_expression >2\s(I)
_cod_data_source_file c1ce05139c.txt
_cod_data_source_block gac071200k
_cod_database_code 7205986

loop_
_symmetry_equiv_pos_as_xyz
'x, y, z'
'-x+1/2, y+1/2, -z+1/2'
'-x, -y, -z'
'x-1/2, -y-1/2, z-1/2'

loop_
_atom_site_label
_atom_site_fract_x
_atom_site_fract_y
_atom_site_fract_z
_atom_site_U_iso_or_equiv
_atom_site_adp_type
_atom_site_calc_flag
_atom_site_refinement_flags
_atom_site_occupancy
_atom_site_disorder_assembly
_atom_site_disorder_group
_atom_site_type_symbol
H11 0.6362(16) 0.9113(16) 0.4999(13) 0.045(4) Uiso d . 1 . . H
H8 0.6171(17) 0.5392(16) 0.5731(13) 0.050(5) Uiso d . 1 . . H
H4 0.1353(16) 0.5031(16) 0.7253(12) 0.044(4) Uiso d . 1 . . H
H7 -0.275(2) 0.613(2) 0.929(2) 0.098(8) Uiso d . 1 . . H
H3 -0.0819(16) 0.5282(17) 0.7917(13) 0.050(5) Uiso d . 1 . . H
H2 -0.0419(17) 0.9041(18) 0.7444(14) 0.058(5) Uiso d . 1 . . H
H10 0.9498(19) 0.6851(16) 0.4345(14) 0.051(5) Uiso d . 1 . . H
H1 0.1733(18) 0.8654(17) 0.6782(14) 0.054(5) Uiso d . 1 . . H
H5 -0.295(2) 0.560(2) 0.8070(19) 0.093(7) Uiso d . 1 . . H
H6 -0.399(3) 0.656(2) 0.858(2) 0.107(9) Uiso d . 1 . . H
H12 0.319(3) 0.663(2) 0.653(2) 0.103(8) Uiso d . 1 . . H
O2 0.41492(12) 0.85030(11) 0.58433(12) 0.0570(4) Uani d . 1 . . O
O1 -0.26956(13) 0.84885(12) 0.81715(12) 0.0656(4) Uani d . 1 . . O
F1 0.86809(10) 0.91210(10) 0.42405(10) 0.0662(4) Uani d PD 0.94 A 1 F
C11 0.80088(17) 0.81137(16) 0.46480(14) 0.0458(4) Uani d PD 0.94 A 1 C
C9 0.79122(17) 0.59507(17) 0.50483(14) 0.0474(4) Uani d PD 0.94 A 1 C
H9 0.8301 0.5158 0.5055 0.057 Uiso calc PR 0.94 A 1 H
F1A 0.866(2) 0.4888(18) 0.512(2) 0.093(7) Uiso d PD 0.06 A 2 F
C11A 0.80088(17) 0.81137(16) 0.46480(14) 0.0458(4) Uani d P 0.06 A 2 C
H11A 0.8475 0.8798 0.437 0.055 Uiso calc PR 0.06 A 2 H
C9A 0.79122(17) 0.59507(17) 0.50483(14) 0.0474(4) Uani d P 0.06 A 2 C
N1 0.16838(14) 0.68354(13) 0.69607(12) 0.0458(4) Uani d . 1 . . N
O3 0.41482(13) 0.64727(11) 0.62983(12) 0.0585(4) Uani d . 1 A . O
C10 0.86043(18) 0.69593(16) 0.46400(15) 0.0484(4) Uani d . 1 . . C
C6 -0.22572(17) 0.74289(16) 0.81641(14) 0.0439(4) Uani d . 1 . . C
C4 -0.03261(16) 0.60111(15) 0.76997(13) 0.0405(4) Uani d . 1 . . C
C5 0.09442(16) 0.58706(17) 0.73019(14) 0.0446(4) Uani d . 1 . . C
C13 0.60599(15) 0.72845(14) 0.54522(13) 0.0375(4) Uani d . 1 A . C
C7 -0.3058(2) 0.6346(2) 0.8555(2) 0.0556(5) Uani d . 1 . . C
C3 -0.08729(16) 0.71987(15) 0.77531(12) 0.0378(4) Uani d . 1 . . C
C12 0.67556(17) 0.83115(16) 0.50467(14) 0.0422(4) Uani d . 1 . . C
C8 0.66360(17) 0.61022(16) 0.54524(14) 0.0440(4) Uani d . 1 . . C
C2 -0.00963(18) 0.82027(17) 0.74179(15) 0.0458(4) Uani d . 1 . . C
C14 0.46951(16) 0.74918(15) 0.58813(13) 0.0407(4) Uani d . 1 . . C
C1 0.11563(18) 0.79850(17) 0.70223(15) 0.0489(4) Uani d . 1 . . C

loop_
_atom_site_aniso_label
_atom_site_aniso_U_11
_atom_site_aniso_U_22
_atom_site_aniso_U_33
_atom_site_aniso_U_12
_atom_site_aniso_U_13
_atom_site_aniso_U_23
O2 0.0465(7) 0.0434(7) 0.0821(9) 0.0034(6) 0.0178(6) 0.0021(6)
O1 0.0533(8) 0.0466(8) 0.0974(10) 0.0112(6) 0.0120(7) -0.0068(7)
F1 0.0520(7) 0.0510(7) 0.0971(9) -0.0067(5) 0.0273(6) 0.0083(6)
C11 0.0418(10) 0.0434(10) 0.0525(10) -0.0068(7) 0.0092(8) 0.0039(7)
C9 0.0466(10) 0.0429(10) 0.0528(10) 0.0070(8) 0.0059(8) 0.0015(8)
C11A 0.0418(10) 0.0434(10) 0.0525(10) -0.0068(7) 0.0092(8) 0.0039(7)
C9A 0.0466(10) 0.0429(10) 0.0528(10) 0.0070(8) 0.0059(8) 0.0015(8)
N1 0.0392(8) 0.0464(9) 0.0522(8) -0.0031(6) 0.0074(6) 0.0029(6)
O3 0.0435(7) 0.0477(7) 0.0854(9) -0.0029(6) 0.0204(7) 0.0077(6)
C10 0.0388(10) 0.0538(11) 0.0531(10) 0.0041(8) 0.0100(8) 0.0016(8)
C6 0.0391(10) 0.0434(10) 0.0491(10) 0.0046(8) -0.0008(7) -0.0063(7)
C4 0.0388(9) 0.0352(9) 0.0478(9) -0.0017(7) 0.0060(7) 0.0010(7)
C5 0.0414(10) 0.0392(10) 0.0536(10) 0.0031(7) 0.0086(8) -0.0018(8)
C13 0.0370(9) 0.0380(9) 0.0375(8) -0.0015(7) 0.0013(7) -0.0017(6)
C7 0.0399(11) 0.0555(13) 0.0720(14) -0.0003(9) 0.0103(10) 0.0005(10)
C3 0.0361(9) 0.0375(9) 0.0396(8) 0.0010(7) -0.0006(7) -0.0010(7)
C12 0.0414(10) 0.0395(10) 0.0459(9) -0.0004(7) 0.0034(7) -0.0012(7)
C8 0.0461(10) 0.0397(10) 0.0463(9) -0.0014(8) 0.0047(8) 0.0014(8)
C2 0.0468(10) 0.0343(10) 0.0562(10) 0.0005(7) 0.0014(8) 0.0002(7)
C14 0.0388(9) 0.0385(10) 0.0449(9) -0.0030(7) 0.0033(7) -0.0025(7)
C1 0.0469(11) 0.0418(10) 0.0584(11) -0.0059(8) 0.0061(9) 0.0036(8)

loop_
_atom_type_symbol
_atom_type_description
_atom_type_scat_dispersion_real
_atom_type_scat_dispersion_imag
_atom_type_scat_source
C C 0.0033 0.0016 'International Tables Vol C Tables 4.2.6.8 and 6.1.1.4'
H H 0 0 'International Tables Vol C Tables 4.2.6.8 and 6.1.1.4'
F F 0.0171 0.0103 'International Tables Vol C Tables 4.2.6.8 and 6.1.1.4'
N N 0.0061 0.0033 'International Tables Vol C Tables 4.2.6.8 and 6.1.1.4'
O O 0.0106 0.006 'International Tables Vol C Tables 4.2.6.8 and 6.1.1.4'

loop_
_geom_angle_atom_site_label_1
_geom_angle_atom_site_label_2
_geom_angle_atom_site_label_3
_geom_angle
_geom_angle_site_symmetry_1
_geom_angle_site_symmetry_3
_geom_angle_publ_flag
F1 C11 C10 118.91(15) . . ?
F1 C11 C12 117.90(15) . . ?
C10 C11 C12 123.19(15) . . ?
C10 C9 C8 120.64(16) . . ?
C10 C9 H9 119.7 . . ?
C8 C9 H9 119.7 . . ?
C5 N1 C1 117.54(15) . . ?
C14 O3 H12 111.8(13) . . ?
C11 C10 C9 118.28(17) . . ?
C11 C10 H10 121.0(10) . . ?
C9 C10 H10 120.7(10) . . ?
O1 C6 C7 121.29(17) . . ?
O1 C6 C3 119.62(16) . . ?
C7 C6 C3 119.09(15) . . ?
C5 C4 C3 119.24(15) . . ?
C5 C4 H3 119.4(10) . . ?
C3 C4 H3 121.3(10) . . ?
N1 C5 C4 123.09(16) . . ?
N1 C5 H4 116.3(10) . . ?
C4 C5 H4 120.6(10) . . ?
C8 C13 C12 120.01(15) . . ?
C8 C13 C14 121.59(14) . . ?
C12 C13 C14 118.41(14) . . ?
C6 C7 H7 107.6(15) . . ?
C6 C7 H5 112.3(13) . . ?
H7 C7 H5 107(2) . . ?
C6 C7 H6 111.5(15) . . ?
H7 C7 H6 109(2) . . ?
H5 C7 H6 109.2(19) . . ?
C4 C3 C2 117.67(15) . . ?
C4 C3 C6 122.46(14) . . ?
C2 C3 C6 119.87(15) . . ?
C11 C12 C13 118.13(15) . . ?
C11 C12 H11 120.5(10) . . ?
C13 C12 H11 121.2(10) . . ?
C13 C8 C9 119.75(16) . . ?
C13 C8 H8 120.8(10) . . ?
C9 C8 H8 119.5(10) . . ?
C1 C2 C3 119.62(16) . . ?
C1 C2 H2 119.1(11) . . ?
C3 C2 H2 121.2(11) . . ?
O2 C14 O3 123.58(16) . . ?
O2 C14 C13 122.80(14) . . ?
O3 C14 C13 113.62(14) . . ?
N1 C1 C2 122.82(16) . . ?
N1 C1 H1 114.6(11) . . ?
C2 C1 H1 122.5(11) . . ?

loop_
_geom_bond_atom_site_label_1
_geom_bond_atom_site_label_2
_geom_bond_site_symmetry_2
_geom_bond_distance
_geom_bond_publ_flag
O2 C14 . 1.2095(19) ?
O1 C6 . 1.2121(19) ?
F1 C11 . 1.3612(18) ?
C11 C10 . 1.368(2) ?
C11 C12 . 1.374(2) ?
C9 C10 . 1.373(2) ?
C9 C8 . 1.391(2) ?
C9 H9 . 0.93 ?
N1 C5 . 1.336(2) ?
N1 C1 . 1.338(2) ?
O3 C14 . 1.3162(19) ?
O3 H12 . 1.02(3) ?
C10 H10 . 0.979(19) ?
C6 C7 . 1.487(3) ?
C6 C3 . 1.507(2) ?
C4 C5 . 1.381(2) ?
C4 C3 . 1.382(2) ?
C4 H3 . 0.960(17) ?
C5 H4 . 0.987(16) ?
C13 C8 . 1.387(2) ?
C13 C12 . 1.389(2) ?
C13 C14 . 1.492(2) ?
C7 H7 . 0.93(2) ?
C7 H5 . 0.98(2) ?
C7 H6 . 0.97(3) ?
C3 C2 . 1.388(2) ?
C12 H11 . 0.942(17) ?
C8 H8 . 0.952(17) ?
C2 C1 . 1.375(3) ?
C2 H2 . 0.951(19) ?
C1 H1 . 0.966(18) ?

loop_
_geom_hbond_atom_site_label_D
_geom_hbond_atom_site_label_H
_geom_hbond_atom_site_label_A
_geom_hbond_distance_DH
_geom_hbond_distance_HA
_geom_hbond_distance_DA
_geom_hbond_angle_DHA
_geom_hbond_site_symmetry_A
O3 H12 N1 1.02(3) 1.63(3) 2.6486(18) 177(2) .

loop_
_geom_torsion_atom_site_label_1
_geom_torsion_atom_site_label_2
_geom_torsion_atom_site_label_3
_geom_torsion_atom_site_label_4
_geom_torsion
_geom_torsion_site_symmetry_1
_geom_torsion_site_symmetry_2
_geom_torsion_site_symmetry_3
_geom_torsion_site_symmetry_4
_geom_torsion_publ_flag
F1 C11 C10 C9 -179.68(16) . . . . ?
C12 C11 C10 C9 0.2(3) . . . . ?
C8 C9 C10 C11 0.4(3) . . . . ?
C1 N1 C5 C4 0.6(3) . . . . ?
C3 C4 C5 N1 0.0(3) . . . . ?
C5 C4 C3 C2 -1.1(2) . . . . ?
C5 C4 C3 C6 179.30(15) . . . . ?
O1 C6 C3 C4 -178.54(15) . . . . ?
C7 C6 C3 C4 1.5(2) . . . . ?
O1 C6 C3 C2 1.9(2) . . . . ?
C7 C6 C3 C2 -178.05(17) . . . . ?
F1 C11 C12 C13 179.33(14) . . . . ?
C10 C11 C12 C13 -0.5(3) . . . . ?
C8 C13 C12 C11 0.3(2) . . . . ?
C14 C13 C12 C11 -179.71(14) . . . . ?
C12 C13 C8 C9 0.2(2) . . . . ?
C14 C13 C8 C9 -179.79(15) . . . . ?
C10 C9 C8 C13 -0.5(3) . . . . ?
C4 C3 C2 C1 1.7(2) . . . . ?
C6 C3 C2 C1 -178.73(15) . . . . ?
C8 C13 C14 O2 -176.67(15) . . . . ?
C12 C13 C14 O2 3.4(2) . . . . ?
C8 C13 C14 O3 3.1(2) . . . . ?
C12 C13 C14 O3 -176.82(14) . . . . ?
C5 N1 C1 C2 0.0(3) . . . . ?
C3 C2 C1 N1 -1.2(3) . . . . ?
